data_9007750
loop_
_publ_author_name
'Smith, R. W.'
'Keszler, D. A.'

_publ_section_title
;
 Structure of Ba2Cu(BO3)2
;
_journal_name_full 'Acta Crystallographica, Section C'
_journal_page_first 370
_journal_page_last 372
_journal_paper_doi 10.1107/S0108270189005950
_journal_volume 46
_journal_year 1990
_chemical_formula_structural Ba2Cu(BO3)2
_chemical_formula_sum 'B2 Ba2 Cu O6'
_space_group_IT_number 62
_symmetry_space_group_name_Hall '-P 2ac 2n'
_symmetry_space_group_name_H-M 'P n m a'
_cell_angle_alpha 90
_cell_angle_beta 90
_cell_angle_gamma 90
_cell_length_a 8.023
_cell_length_b 11.290
_cell_length_c 13.889
_cell_formula_units_Z 8
_cell_volume 1258.061
_database_code_amcsd 0010110
_exptl_crystal_density_diffrn 4.813
_cod_original_formula_sum 'Ba2 Cu B2 O6'
_cod_database_code 9007750
_amcsd_formula_title Ba2Cu(BO3)2

loop_
_space_group_symop_operation_xyz
x,y,z
x,1/2-y,z
-x,1/2+y,-z
1/2-x,1/2+y,1/2+z
1/2+x,1/2-y,1/2-z
1/2+x,y,1/2-z
1/2-x,-y,1/2+z
-x,-y,-z

loop_
_atom_site_label
_atom_site_fract_x
_atom_site_fract_y
_atom_site_fract_z
_atom_site_U_iso_or_equiv
Ba1 0.00000 0.00000 0.00000 0.01089
Ba2 0.37931 0.25000 0.95179 0.00950
Ba3 0.16013 0.01993 0.71717 0.00874
Cu1 0.30766 0.25000 0.57279 0.01102
Cu2 0.03874 0.25000 0.30007 0.01013
B1 0.06340 0.25000 0.12900 0.01140
B2 0.48960 0.25000 0.70780 0.00760
B3 0.13370 0.42810 0.43650 0.00887
O1 0.07620 0.25000 0.70930 0.01267
O2 0.06760 0.25000 0.03360 0.01520
O3 0.43860 0.14610 0.66150 0.01140
O4 0.29930 0.47400 0.89360 0.01393
O5 0.06030 0.14720 0.18640 0.01646
O6 0.49810 0.13040 0.10550 0.01267
O7 0.19320 0.11250 0.52350 0.01267

loop_
_cod_related_entry_id
_cod_related_entry_database
_cod_related_entry_code
1 AMCSD 0010110
